data_4500087
loop_
_publ_author_name
'Day, James E. H.'
'Sharp, Swee Y.'
'Rowlands, Martin G.'
'Aherne, Wynne'
'Hayes, Angela'
'Raynaud, Florence I.'
'Lewis, William'
'Roe, S. Mark'
'Prodromou, Chrisostomos'
'Pearl, Laurence H.'
'Workman, Paul'
'Moody, Christopher J.'

_publ_section_title
;
 Targeting the Hsp90 molecular chaperone with novel macrolactams.
 Synthesis, structural, binding, and cellular studies.
;
_journal_issue 12
_journal_name_full 'ACS chemical biology'
_journal_page_first 1339
_journal_page_last 1347
_journal_paper_doi 10.1021/cb200196e
_journal_volume 6
_journal_year 2011
_chemical_formula_moiety 'C18 H22 Cl N O4, C3 H6 O'
_chemical_formula_sum 'C21 H28 Cl N O5'
_chemical_formula_weight 409.89
_chemical_name_systematic
; 
 ? 
;
_space_group_IT_number 2
_symmetry_cell_setting triclinic
_symmetry_space_group_name_Hall '-P 1'
_symmetry_space_group_name_H-M 'P -1'
_atom_sites_solution_hydrogens geom
_atom_sites_solution_primary direct
_atom_sites_solution_secondary difmap
_audit_creation_method SHELXL-97
_cell_angle_alpha 70.009(4)
_cell_angle_beta 74.840(4)
_cell_angle_gamma 68.700(4)
_cell_formula_units_Z 4
_cell_length_a 11.859(3)
_cell_length_b 12.047(4)
_cell_length_c 16.767(5)
_cell_measurement_reflns_used 4622
_cell_measurement_temperature 150(2)
_cell_measurement_theta_max 27.39
_cell_measurement_theta_min 2.22
_cell_volume 2071.4(11)
_computing_cell_refinement 'Bruker SAINT version 6.36A (Bruker, 2002)'
_computing_data_collection 'Bruker SMART version 5.625 (Bruker, 2001)'
_computing_data_reduction 'Bruker SAINT; SHELXTL (Sheldrick, 2008)'
_computing_molecular_graphics ' ?'
_computing_publication_material 'enCIFer(Allen et al.,2004);PLATON(Spek,2003)'
_computing_structure_refinement 'SHELXL-97 (Sheldrick, 1997)'
_computing_structure_solution 'SHELXS-97 (Sheldrick, 1990)'
_diffrn_ambient_temperature 150(2)
_diffrn_detector_area_resol_mean 8.366
_diffrn_measured_fraction_theta_full 0.990
_diffrn_measured_fraction_theta_max 0.990
_diffrn_measurement_device_type 'Bruker SMART APEX CCD area detector'
_diffrn_measurement_method omega
_diffrn_radiation_monochromator graphite
_diffrn_radiation_source 'sealed tube'
_diffrn_radiation_type MoK\a
_diffrn_radiation_wavelength 0.71073
_diffrn_reflns_av_R_equivalents 0.0723
_diffrn_reflns_av_sigmaI/netI 0.0792
_diffrn_reflns_limit_h_max 14
_diffrn_reflns_limit_h_min -14
_diffrn_reflns_limit_k_max 14
_diffrn_reflns_limit_k_min -14
_diffrn_reflns_limit_l_max 19
_diffrn_reflns_limit_l_min -19
_diffrn_reflns_number 14892
_diffrn_reflns_theta_full 25.05
_diffrn_reflns_theta_max 25.05
_diffrn_reflns_theta_min 2.12
_diffrn_standards_decay_% 0
_diffrn_standards_number 0
_exptl_absorpt_coefficient_mu 0.216
_exptl_absorpt_correction_T_max 0.987
_exptl_absorpt_correction_T_min 0.775
_exptl_absorpt_correction_type multi-scan
_exptl_absorpt_process_details 'SADABS 2007/2'
_exptl_crystal_colour COLOURLESS
_exptl_crystal_density_diffrn 1.314
_exptl_crystal_density_method 'not measured'
_exptl_crystal_description PLATE
_exptl_crystal_F_000 872
_exptl_crystal_size_max 0.34
_exptl_crystal_size_mid 0.34
_exptl_crystal_size_min 0.06
_refine_diff_density_max 2.363
_refine_diff_density_min -0.451
_refine_diff_density_rms 0.170
_refine_ls_extinction_method none
_refine_ls_goodness_of_fit_ref 1.127
_refine_ls_hydrogen_treatment constr
_refine_ls_matrix_type full
_refine_ls_number_parameters 515
_refine_ls_number_reflns 7248
_refine_ls_number_restraints 0
_refine_ls_restrained_S_all 1.127
_refine_ls_R_factor_all 0.1475
_refine_ls_R_factor_gt 0.1297
_refine_ls_shift/su_max 0.000
_refine_ls_shift/su_mean 0.000
_refine_ls_structure_factor_coef Fsqd
_refine_ls_weighting_details 'calc w=1/[\s^2^(Fo^2^)+(0.1908P)^2^+5.8553P] where P=(Fo^2^+2Fc^2^)/3'
_refine_ls_weighting_scheme calc
_refine_ls_wR_factor_gt 0.3166
_refine_ls_wR_factor_ref 0.3317
_reflns_number_gt 5765
_reflns_number_total 7248
_reflns_threshold_expression >2sigma(I)
_cod_data_source_file cb200196e_si_002.cif
_cod_data_source_block qudcbz
_cod_depositor_comments
;
The following automatic conversions were performed:

'_symmetry_cell_setting' value 'Triclinic' changed to 'triclinic'
according to /home/saulius/struct/CIF-dictionaries/cif_core.dic
dictionary named 'cif_core.dic' version 2.4.1 from
2010-06-29.

'_exptl_absorpt_correction_type' value 'MULTI-SCAN'
changed to 'multi-scan' according to
/home/saulius/struct/CIF-dictionaries/cif_core.dic dictionary named
'cif_core.dic' version 2.4.1 from 2010-06-29.

Automatic conversion script
Id: cif_fix_values 1715 2011-07-08 13:25:40Z adriana 
;
_cod_original_cell_volume 2071.3(10)
_cod_database_code 4500087

loop_
_symmetry_equiv_pos_as_xyz
'x, y, z'
'-x, -y, -z'

loop_
_atom_site_label
_atom_site_type_symbol
_atom_site_fract_x
_atom_site_fract_y
_atom_site_fract_z
_atom_site_U_iso_or_equiv
_atom_site_adp_type
_atom_site_occupancy
_atom_site_symmetry_multiplicity
_atom_site_calc_flag
_atom_site_refinement_flags
N1 N 0.4184(4) 0.6961(5) 0.6257(3) 0.0250(11) Uani 1 1 d .
C1 C 0.4794(6) 0.7759(6) 0.6334(4) 0.0326(15) Uani 1 1 d .
H1A H 0.5637 0.7278 0.6429 0.049 Uiso 1 1 calc R
H1B H 0.4353 0.8103 0.6820 0.049 Uiso 1 1 calc R
H1C H 0.4805 0.8436 0.5804 0.049 Uiso 1 1 calc R
C2 C 0.2983(6) 0.7566(7) 0.5960(4) 0.0367(16) Uani 1 1 d .
H2A H 0.2582 0.8350 0.6126 0.044 Uiso 1 1 calc R
H2B H 0.2455 0.7021 0.6249 0.044 Uiso 1 1 calc R
C3 C 0.3095(6) 0.7843(7) 0.4987(5) 0.0393(17) Uani 1 1 d .
H3A H 0.3519 0.7055 0.4829 0.047 Uiso 1 1 calc R
H3B H 0.2260 0.8153 0.4839 0.047 Uiso 1 1 calc R
C4 C 0.3738(7) 0.8726(9) 0.4468(5) 0.051(2) Uani 1 1 d .
H4A H 0.3473 0.9525 0.4557 0.061 Uiso 1 1 calc R
C5 C 0.4741(7) 0.8433(8) 0.3837(5) 0.0476(19) Uani 1 1 d .
H5A H 0.4986 0.7628 0.3760 0.057 Uiso 1 1 calc R
C6 C 0.5423(7) 0.9249(9) 0.3301(5) 0.051(2) Uani 1 1 d .
H6A H 0.4896 1.0108 0.3280 0.061 Uiso 1 1 calc R
H6B H 0.5595 0.9161 0.2711 0.061 Uiso 1 1 calc R
C7 C 0.6631(6) 0.9081(6) 0.3551(4) 0.0334(15) Uani 1 1 d .
H7A H 0.6496 0.8975 0.4177 0.040 Uiso 1 1 calc R
H7B H 0.6855 0.9855 0.3260 0.040 Uiso 1 1 calc R
C8 C 0.7722(6) 0.8002(6) 0.3346(4) 0.0255(13) Uani 1 1 d .
H8A H 0.7859 0.8110 0.2719 0.031 Uiso 1 1 calc R
H8B H 0.8458 0.8059 0.3484 0.031 Uiso 1 1 calc R
C9 C 0.7621(5) 0.6709(5) 0.3803(3) 0.0207(12) Uani 1 1 d .
H9A H 0.6947 0.6613 0.3613 0.025 Uiso 1 1 calc R
H9B H 0.8390 0.6101 0.3624 0.025 Uiso 1 1 calc R
C10 C 0.7390(5) 0.6398(5) 0.4771(4) 0.0191(12) Uani 1 1 d .
O1 O 0.7613(4) 0.6957(4) 0.5163(3) 0.0288(10) Uani 1 1 d .
C11 C 0.6866(5) 0.5328(5) 0.5237(3) 0.0190(11) Uani 1 1 d .
H11A H 0.6006 0.5589 0.5144 0.023 Uiso 1 1 calc R
H11B H 0.7332 0.4630 0.4981 0.023 Uiso 1 1 calc R
C12 C 0.6900(5) 0.4878(5) 0.6189(3) 0.0167(11) Uani 1 1 d .
C13 C 0.8010(5) 0.4220(5) 0.6488(3) 0.0154(11) Uani 1 1 d .
Cl1 Cl 0.93535(12) 0.39047(14) 0.57630(9) 0.0260(4) Uani 1 1 d .
C14 C 0.8087(5) 0.3799(5) 0.7366(3) 0.0163(11) Uani 1 1 d .
O2 O 0.9198(3) 0.3130(4) 0.7598(2) 0.0219(9) Uani 1 1 d .
H2 H 0.9119 0.2823 0.8134 0.033 Uiso 1 1 calc R
C15 C 0.7027(5) 0.4085(5) 0.7945(3) 0.0183(11) Uani 1 1 d .
H15A H 0.7063 0.3828 0.8542 0.022 Uiso 1 1 calc R
C16 C 0.5919(5) 0.4741(5) 0.7656(4) 0.0185(11) Uani 1 1 d .
O3 O 0.4861(4) 0.5061(4) 0.8196(3) 0.0278(10) Uani 1 1 d .
H3 H 0.4953 0.4628 0.8701 0.042 Uiso 1 1 calc R
C17 C 0.5849(5) 0.5133(5) 0.6783(3) 0.0160(11) Uani 1 1 d .
C18 C 0.4612(5) 0.5726(6) 0.6502(3) 0.0228(13) Uani 1 1 d .
O4 O 0.4016(4) 0.5073(4) 0.6491(3) 0.0307(10) Uani 1 1 d .
N1' N 1.0871(4) 0.7145(5) -0.0408(3) 0.0233(11) Uani 1 1 d .
C1' C 1.0295(6) 0.6617(6) -0.0797(4) 0.0289(14) Uani 1 1 d .
H1'A H 0.9487 0.6598 -0.0462 0.043 Uiso 1 1 calc R
H1'B H 1.0809 0.5772 -0.0802 0.043 Uiso 1 1 calc R
H1'C H 1.0204 0.7126 -0.1387 0.043 Uiso 1 1 calc R
C2' C 1.2062(5) 0.7333(6) -0.0871(4) 0.0296(14) Uani 1 1 d .
H2'A H 1.2468 0.6747 -0.1228 0.036 Uiso 1 1 calc R
H2'B H 1.2597 0.7153 -0.0449 0.036 Uiso 1 1 calc R
C3' C 1.1900(7) 0.8679(8) -0.1453(5) 0.0456(19) Uani 1 1 d .
H3'A H 1.1470 0.9256 -0.1091 0.055 Uiso 1 1 calc R
H3'B H 1.2721 0.8786 -0.1698 0.055 Uiso 1 1 calc R
C4' C 1.1223(7) 0.9024(7) -0.2153(5) 0.0445(18) Uani 1 1 d .
H4'A H 1.1451 0.8475 -0.2501 0.053 Uiso 1 1 calc R
C5' C 1.0316(6) 1.0049(6) -0.2334(5) 0.0394(17) Uani 1 1 d .
H5'A H 1.0076 1.0591 -0.1979 0.047 Uiso 1 1 calc R
C6' C 0.9643(8) 1.0409(8) -0.3062(5) 0.049(2) Uani 1 1 d .
H6'A H 1.0180 0.9971 -0.3492 0.059 Uiso 1 1 calc R
H6'B H 0.9502 1.1308 -0.3338 0.059 Uiso 1 1 calc R
C7' C 0.8406(7) 1.0151(7) -0.2848(5) 0.0395(17) Uani 1 1 d .
H7'A H 0.8177 1.0217 -0.3393 0.047 Uiso 1 1 calc R
H7'B H 0.8527 0.9281 -0.2494 0.047 Uiso 1 1 calc R
C8' C 0.7355(6) 1.0946(6) -0.2392(4) 0.0283(14) Uani 1 1 d .
H8'A H 0.6612 1.0733 -0.2364 0.034 Uiso 1 1 calc R
H8'B H 0.7234 1.1817 -0.2742 0.034 Uiso 1 1 calc R
C9' C 0.7446(5) 1.0871(5) -0.1490(4) 0.0222(12) Uani 1 1 d .
H9'A H 0.8119 1.1195 -0.1524 0.027 Uiso 1 1 calc R
H9'B H 0.6676 1.1423 -0.1256 0.027 Uiso 1 1 calc R
C10' C 0.7669(5) 0.9610(5) -0.0872(4) 0.0197(12) Uani 1 1 d .
O1' O 0.7444(5) 0.8780(4) -0.0982(3) 0.0371(12) Uani 1 1 d .
C11' C 0.8173(5) 0.9440(5) -0.0082(3) 0.0210(12) Uani 1 1 d .
H11C H 0.9036 0.9443 -0.0257 0.025 Uiso 1 1 calc R
H11D H 0.7706 1.0156 0.0155 0.025 Uiso 1 1 calc R
C12' C 0.8119(5) 0.8264(5) 0.0618(3) 0.0176(11) Uani 1 1 d .
C13' C 0.6999(5) 0.8140(5) 0.1104(3) 0.0194(12) Uani 1 1 d .
Cl1' Cl 0.56677(13) 0.93579(14) 0.09133(10) 0.0298(4) Uani 1 1 d .
C14' C 0.6914(5) 0.7061(5) 0.1741(3) 0.0184(11) Uani 1 1 d .
O2' O 0.5802(3) 0.7033(4) 0.2194(3) 0.0235(9) Uani 1 1 d .
H2' H 0.5877 0.6391 0.2610 0.035 Uiso 1 1 calc R
C15' C 0.7971(5) 0.6070(5) 0.1894(3) 0.0180(11) Uani 1 1 d .
H15B H 0.7925 0.5318 0.2317 0.022 Uiso 1 1 calc R
C16' C 0.9101(5) 0.6189(5) 0.1420(3) 0.0169(11) Uani 1 1 d .
O3' O 1.0154(3) 0.5254(4) 0.1549(3) 0.0239(9) Uani 1 1 d .
H3' H 1.0058 0.4768 0.2041 0.036 Uiso 1 1 calc R
C17' C 0.9172(5) 0.7270(5) 0.0789(3) 0.0172(11) Uani 1 1 d .
C18' C 1.0423(5) 0.7393(5) 0.0349(4) 0.0190(12) Uani 1 1 d .
O4' O 1.0992(4) 0.7749(4) 0.0681(3) 0.0269(10) Uani 1 1 d .
C1S C 1.0507(6) 0.1975(7) 0.4293(4) 0.0362(16) Uani 1 1 d .
H1SA H 0.9630 0.2123 0.4518 0.054 Uiso 1 1 calc R
H1SB H 1.0906 0.2119 0.4676 0.054 Uiso 1 1 calc R
H1SC H 1.0876 0.1118 0.4260 0.054 Uiso 1 1 calc R
C2S C 1.0669(6) 0.2833(6) 0.3424(4) 0.0258(13) Uani 1 1 d .
O1S O 0.9793(4) 0.3481(5) 0.3062(3) 0.0478(14) Uani 1 1 d .
C3S C 1.1928(6) 0.2861(7) 0.3015(4) 0.0350(15) Uani 1 1 d .
H3SA H 1.1909 0.3445 0.2440 0.052 Uiso 1 1 calc R
H3SB H 1.2439 0.2032 0.2968 0.052 Uiso 1 1 calc R
H3SC H 1.2272 0.3126 0.3365 0.052 Uiso 1 1 calc R
C4S C 0.4553(6) 0.2575(8) 1.1215(5) 0.0456(19) Uani 1 1 d .
H4SA H 0.5417 0.2075 1.1196 0.068 Uiso 1 1 calc R
H4SB H 0.4037 0.2027 1.1403 0.068 Uiso 1 1 calc R
H4SC H 0.4345 0.3070 1.1620 0.068 Uiso 1 1 calc R
C5S C 0.4346(5) 0.3398(6) 1.0359(4) 0.0280(14) Uani 1 1 d .
O4S O 0.5190(5) 0.3621(6) 0.9815(3) 0.0553(16) Uani 1 1 d .
C6S C 0.3053(6) 0.3969(6) 1.0187(5) 0.0373(16) Uani 1 1 d .
H6SA H 0.3049 0.4427 0.9579 0.056 Uiso 1 1 calc R
H6SB H 0.2595 0.4537 1.0543 0.056 Uiso 1 1 calc R
H6SC H 0.2669 0.3316 1.0325 0.056 Uiso 1 1 calc R

loop_
_atom_site_aniso_label
_atom_site_aniso_U_11
_atom_site_aniso_U_22
_atom_site_aniso_U_33
_atom_site_aniso_U_23
_atom_site_aniso_U_13
_atom_site_aniso_U_12
N1 0.015(2) 0.027(3) 0.026(3) 0.002(2) -0.006(2) -0.005(2)
C1 0.024(3) 0.021(3) 0.042(4) -0.007(3) -0.003(3) 0.001(3)
C2 0.015(3) 0.037(4) 0.040(4) 0.006(3) -0.003(3) -0.004(3)
C3 0.024(3) 0.040(4) 0.049(4) 0.002(3) -0.016(3) -0.010(3)
C4 0.050(5) 0.071(6) 0.035(4) 0.007(4) -0.020(4) -0.033(4)
C5 0.048(5) 0.048(5) 0.045(4) -0.008(4) -0.021(4) -0.007(4)
C6 0.040(4) 0.068(6) 0.050(5) -0.023(4) -0.016(4) -0.011(4)
C7 0.029(3) 0.032(3) 0.032(3) 0.003(3) -0.010(3) -0.009(3)
C8 0.027(3) 0.030(3) 0.018(3) 0.003(2) -0.003(2) -0.015(3)
C9 0.024(3) 0.026(3) 0.017(3) -0.002(2) -0.005(2) -0.015(2)
C10 0.019(3) 0.021(3) 0.021(3) 0.000(2) -0.007(2) -0.014(2)
O1 0.044(3) 0.027(2) 0.022(2) -0.0003(18) -0.0072(19) -0.022(2)
C11 0.024(3) 0.020(3) 0.011(3) 0.003(2) -0.001(2) -0.012(2)
C12 0.020(3) 0.015(3) 0.021(3) -0.003(2) -0.002(2) -0.014(2)
C13 0.014(3) 0.013(2) 0.017(3) 0.001(2) 0.002(2) -0.010(2)
Cl1 0.0181(7) 0.0334(8) 0.0187(7) -0.0038(6) 0.0034(5) -0.0063(6)
C14 0.017(3) 0.013(2) 0.018(3) 0.001(2) -0.002(2) -0.009(2)
O2 0.0164(19) 0.026(2) 0.020(2) -0.0020(17) -0.0066(15) -0.0041(16)
C15 0.022(3) 0.021(3) 0.014(3) -0.001(2) 0.000(2) -0.013(2)
C16 0.018(3) 0.016(3) 0.023(3) -0.002(2) -0.004(2) -0.010(2)
O3 0.017(2) 0.040(3) 0.019(2) -0.0027(18) 0.0002(16) -0.0082(18)
C17 0.017(3) 0.016(3) 0.013(2) 0.001(2) -0.002(2) -0.008(2)
C18 0.020(3) 0.030(3) 0.014(3) 0.008(2) -0.004(2) -0.015(2)
O4 0.025(2) 0.038(3) 0.034(2) 0.004(2) -0.0115(18) -0.023(2)
N1' 0.017(2) 0.031(3) 0.021(2) -0.006(2) 0.0007(19) -0.009(2)
C1' 0.026(3) 0.038(4) 0.029(3) -0.016(3) -0.002(3) -0.012(3)
C2' 0.009(3) 0.049(4) 0.027(3) -0.006(3) 0.002(2) -0.010(3)
C3' 0.033(4) 0.066(5) 0.040(4) -0.007(4) 0.003(3) -0.031(4)
C4' 0.039(4) 0.047(4) 0.040(4) -0.004(3) 0.000(3) -0.016(3)
C5' 0.029(4) 0.033(4) 0.043(4) -0.004(3) 0.007(3) -0.009(3)
C6' 0.056(5) 0.051(5) 0.043(4) -0.003(4) -0.003(4) -0.031(4)
C7' 0.046(4) 0.041(4) 0.031(4) -0.005(3) -0.014(3) -0.011(3)
C8' 0.041(4) 0.022(3) 0.026(3) 0.007(2) -0.020(3) -0.017(3)
C9' 0.025(3) 0.021(3) 0.020(3) 0.003(2) -0.008(2) -0.011(2)
C10' 0.016(3) 0.023(3) 0.024(3) -0.002(2) -0.005(2) -0.013(2)
O1' 0.061(3) 0.031(2) 0.028(2) 0.0055(19) -0.020(2) -0.027(2)
C11' 0.022(3) 0.024(3) 0.017(3) 0.002(2) -0.007(2) -0.012(2)
C12' 0.015(3) 0.022(3) 0.019(3) -0.007(2) -0.005(2) -0.008(2)
C13' 0.017(3) 0.022(3) 0.019(3) -0.002(2) -0.008(2) -0.006(2)
Cl1' 0.0175(7) 0.0274(8) 0.0328(8) 0.0047(6) -0.0082(6) -0.0029(6)
C14' 0.017(3) 0.022(3) 0.018(3) -0.005(2) -0.001(2) -0.009(2)
O2' 0.0155(19) 0.025(2) 0.023(2) 0.0014(17) 0.0012(16) -0.0089(16)
C15' 0.018(3) 0.020(3) 0.016(3) 0.000(2) -0.005(2) -0.009(2)
C16' 0.015(3) 0.023(3) 0.017(3) -0.007(2) -0.003(2) -0.008(2)
O3' 0.018(2) 0.023(2) 0.026(2) -0.0009(17) -0.0062(16) -0.0049(17)
C17' 0.017(3) 0.023(3) 0.011(2) 0.001(2) -0.004(2) -0.010(2)
C18' 0.015(3) 0.018(3) 0.021(3) 0.000(2) -0.005(2) -0.006(2)
O4' 0.026(2) 0.040(2) 0.023(2) -0.0002(18) -0.0108(17) -0.0217(19)
C1S 0.027(3) 0.037(4) 0.038(4) -0.007(3) -0.002(3) -0.008(3)
C2S 0.026(3) 0.025(3) 0.029(3) -0.006(3) -0.007(3) -0.010(3)
O1S 0.029(3) 0.047(3) 0.051(3) 0.012(2) -0.010(2) -0.014(2)
C3S 0.023(3) 0.047(4) 0.035(4) -0.009(3) -0.005(3) -0.012(3)
C4S 0.025(4) 0.065(5) 0.037(4) -0.007(4) -0.001(3) -0.011(3)
C5S 0.020(3) 0.037(4) 0.028(3) -0.014(3) 0.000(3) -0.008(3)
O4S 0.029(3) 0.093(5) 0.029(3) 0.001(3) 0.001(2) -0.022(3)
C6S 0.028(3) 0.031(4) 0.048(4) 0.001(3) -0.012(3) -0.011(3)

loop_
_atom_type_symbol
_atom_type_description
_atom_type_scat_dispersion_real
_atom_type_scat_dispersion_imag
_atom_type_scat_source
C C 0.0033 0.0016 'International Tables Vol C Tables 4.2.6.8 and 6.1.1.4'
H H 0.0000 0.0000 'International Tables Vol C Tables 4.2.6.8 and 6.1.1.4'
N N 0.0061 0.0033 'International Tables Vol C Tables 4.2.6.8 and 6.1.1.4'
O O 0.0106 0.0060 'International Tables Vol C Tables 4.2.6.8 and 6.1.1.4'
Cl Cl 0.1484 0.1585 'International Tables Vol C Tables 4.2.6.8 and 6.1.1.4'

loop_
_geom_angle_atom_site_label_1
_geom_angle_atom_site_label_2
_geom_angle_atom_site_label_3
_geom_angle
C18 N1 C1 123.2(5)
C18 N1 C2 119.5(5)
C1 N1 C2 117.1(5)
N1 C1 H1A 109.5
N1 C1 H1B 109.5
H1A C1 H1B 109.5
N1 C1 H1C 109.5
H1A C1 H1C 109.5
H1B C1 H1C 109.5
N1 C2 C3 112.2(5)
N1 C2 H2A 109.2
C3 C2 H2A 109.2
N1 C2 H2B 109.2
C3 C2 H2B 109.2
H2A C2 H2B 107.9
C4 C3 C2 116.2(7)
C4 C3 H3A 108.2
C2 C3 H3A 108.2
C4 C3 H3B 108.2
C2 C3 H3B 108.2
H3A C3 H3B 107.4
C5 C4 C3 121.5(9)
C5 C4 H4A 119.2
C3 C4 H4A 119.2
C4 C5 C6 124.9(8)
C4 C5 H5A 117.5
C6 C5 H5A 117.5
C5 C6 C7 117.2(7)
C5 C6 H6A 108.0
C7 C6 H6A 108.0
C5 C6 H6B 108.0
C7 C6 H6B 108.0
H6A C6 H6B 107.2
C6 C7 C8 116.9(6)
C6 C7 H7A 108.1
C8 C7 H7A 108.1
C6 C7 H7B 108.1
C8 C7 H7B 108.1
H7A C7 H7B 107.3
C9 C8 C7 116.8(5)
C9 C8 H8A 108.1
C7 C8 H8A 108.1
C9 C8 H8B 108.1
C7 C8 H8B 108.1
H8A C8 H8B 107.3
C10 C9 C8 114.9(5)
C10 C9 H9A 108.5
C8 C9 H9A 108.5
C10 C9 H9B 108.5
C8 C9 H9B 108.5
H9A C9 H9B 107.5
O1 C10 C9 122.8(5)
O1 C10 C11 121.4(5)
C9 C10 C11 115.8(5)
C12 C11 C10 113.8(4)
C12 C11 H11A 108.8
C10 C11 H11A 108.8
C12 C11 H11B 108.8
C10 C11 H11B 108.8
H11A C11 H11B 107.7
C17 C12 C13 118.5(5)
C17 C12 C11 121.6(5)
C13 C12 C11 119.9(5)
C12 C13 C14 121.8(5)
C12 C13 Cl1 119.9(4)
C14 C13 Cl1 118.3(4)
O2 C14 C15 123.7(5)
O2 C14 C13 117.7(5)
C15 C14 C13 118.6(5)
C14 O2 H2 109.5
C16 C15 C14 120.2(5)
C16 C15 H15A 119.9
C14 C15 H15A 119.9
O3 C16 C15 122.4(5)
O3 C16 C17 116.9(5)
C15 C16 C17 120.7(5)
C16 O3 H3 109.5
C12 C17 C16 120.2(5)
C12 C17 C18 120.6(5)
C16 C17 C18 119.0(5)
O4 C18 N1 121.4(5)
O4 C18 C17 120.1(5)
N1 C18 C17 118.5(5)
C18' N1' C1' 124.0(5)
C18' N1' C2' 119.2(5)
C1' N1' C2' 116.7(5)
N1' C1' H1'A 109.5
N1' C1' H1'B 109.5
H1'A C1' H1'B 109.5
N1' C1' H1'C 109.5
H1'A C1' H1'C 109.5
H1'B C1' H1'C 109.5
N1' C2' C3' 111.5(5)
N1' C2' H2'A 109.3
C3' C2' H2'A 109.3
N1' C2' H2'B 109.3
C3' C2' H2'B 109.3
H2'A C2' H2'B 108.0
C4' C3' C2' 114.8(6)
C4' C3' H3'A 108.6
C2' C3' H3'A 108.6
C4' C3' H3'B 108.6
C2' C3' H3'B 108.6
H3'A C3' H3'B 107.5
C5' C4' C3' 123.9(8)
C5' C4' H4'A 118.0
C3' C4' H4'A 118.0
C4' C5' C6' 123.7(8)
C4' C5' H5'A 118.2
C6' C5' H5'A 118.2
C5' C6' C7' 116.8(6)
C5' C6' H6'A 108.1
C7' C6' H6'A 108.1
C5' C6' H6'B 108.1
C7' C6' H6'B 108.1
H6'A C6' H6'B 107.3
C8' C7' C6' 117.9(6)
C8' C7' H7'A 107.8
C6' C7' H7'A 107.8
C8' C7' H7'B 107.8
C6' C7' H7'B 107.8
H7'A C7' H7'B 107.2
C7' C8' C9' 116.9(5)
C7' C8' H8'A 108.1
C9' C8' H8'A 108.1
C7' C8' H8'B 108.1
C9' C8' H8'B 108.1
H8'A C8' H8'B 107.3
C10' C9' C8' 115.8(5)
C10' C9' H9'A 108.3
C8' C9' H9'A 108.3
C10' C9' H9'B 108.3
C8' C9' H9'B 108.3
H9'A C9' H9'B 107.4
O1' C10' C9' 122.5(5)
O1' C10' C11' 121.6(5)
C9' C10' C11' 115.9(5)
C12' C11' C10' 114.4(5)
C12' C11' H11C 108.7
C10' C11' H11C 108.7
C12' C11' H11D 108.7
C10' C11' H11D 108.7
H11C C11' H11D 107.6
C17' C12' C13' 118.2(5)
C17' C12' C11' 121.5(5)
C13' C12' C11' 120.3(5)
C14' C13' C12' 121.9(5)
C14' C13' Cl1' 118.5(4)
C12' C13' Cl1' 119.6(4)
O2' C14' C13' 117.9(5)
O2' C14' C15' 122.9(5)
C13' C14' C15' 119.2(5)
C14' O2' H2' 109.5
C14' C15' C16' 119.5(5)
C14' C15' H15B 120.3
C16' C15' H15B 120.3
O3' C16' C17' 117.7(5)
O3' C16' C15' 121.6(5)
C17' C16' C15' 120.6(5)
C16' O3' H3' 109.5
C16' C17' C12' 120.6(5)
C16' C17' C18' 118.5(5)
C12' C17' C18' 120.6(5)
O4' C18' N1' 121.4(5)
O4' C18' C17' 120.0(5)
N1' C18' C17' 118.6(5)
C2S C1S H1SA 109.5
C2S C1S H1SB 109.5
H1SA C1S H1SB 109.5
C2S C1S H1SC 109.5
H1SA C1S H1SC 109.5
H1SB C1S H1SC 109.5
O1S C2S C3S 121.5(6)
O1S C2S C1S 120.7(6)
C3S C2S C1S 117.8(5)
C2S C3S H3SA 109.5
C2S C3S H3SB 109.5
H3SA C3S H3SB 109.5
C2S C3S H3SC 109.5
H3SA C3S H3SC 109.5
H3SB C3S H3SC 109.5
C5S C4S H4SA 109.5
C5S C4S H4SB 109.5
H4SA C4S H4SB 109.5
C5S C4S H4SC 109.5
H4SA C4S H4SC 109.5
H4SB C4S H4SC 109.5
O4S C5S C4S 121.0(6)
O4S C5S C6S 121.2(6)
C4S C5S C6S 117.7(6)
C5S C6S H6SA 109.5
C5S C6S H6SB 109.5
H6SA C6S H6SB 109.5
C5S C6S H6SC 109.5
H6SA C6S H6SC 109.5
H6SB C6S H6SC 109.5

loop_
_geom_bond_atom_site_label_1
_geom_bond_atom_site_label_2
_geom_bond_distance
N1 C18 1.334(8)
N1 C1 1.451(8)
N1 C2 1.476(8)
C1 H1A 0.9800
C1 H1B 0.9800
C1 H1C 0.9800
C2 C3 1.528(10)
C2 H2A 0.9900
C2 H2B 0.9900
C3 C4 1.441(10)
C3 H3A 0.9900
C3 H3B 0.9900
C4 C5 1.397(12)
C4 H4A 0.9500
C5 C6 1.421(12)
C5 H5A 0.9500
C6 C7 1.521(10)
C6 H6A 0.9900
C6 H6B 0.9900
C7 C8 1.527(9)
C7 H7A 0.9900
C7 H7B 0.9900
C8 C9 1.517(8)
C8 H8A 0.9900
C8 H8B 0.9900
C9 C10 1.509(8)
C9 H9A 0.9900
C9 H9B 0.9900
C10 O1 1.215(7)
C10 C11 1.516(7)
C11 C12 1.507(7)
C11 H11A 0.9900
C11 H11B 0.9900
C12 C17 1.386(8)
C12 C13 1.388(8)
C13 C14 1.399(7)
C13 Cl1 1.739(5)
C14 O2 1.349(7)
C14 C15 1.384(8)
O2 H2 0.8400
C15 C16 1.379(8)
C15 H15A 0.9500
C16 O3 1.355(7)
C16 C17 1.392(8)
O3 H3 0.8400
C17 C18 1.502(8)
C18 O4 1.241(7)
N1' C18' 1.333(7)
N1' C1' 1.458(8)
N1' C2' 1.479(7)
C1' H1'A 0.9800
C1' H1'B 0.9800
C1' H1'C 0.9800
C2' C3' 1.552(10)
C2' H2'A 0.9900
C2' H2'B 0.9900
C3' C4' 1.453(11)
C3' H3'A 0.9900
C3' H3'B 0.9900
C4' C5' 1.313(10)
C4' H4'A 0.9500
C5' C6' 1.489(11)
C5' H5'A 0.9500
C6' C7' 1.535(11)
C6' H6'A 0.9900
C6' H6'B 0.9900
C7' C8' 1.480(10)
C7' H7'A 0.9900
C7' H7'B 0.9900
C8' C9' 1.513(8)
C8' H8'A 0.9900
C8' H8'B 0.9900
C9' C10' 1.492(7)
C9' H9'A 0.9900
C9' H9'B 0.9900
C10' O1' 1.205(7)
C10' C11' 1.514(8)
C11' C12' 1.509(7)
C11' H11C 0.9900
C11' H11D 0.9900
C12' C17' 1.393(8)
C12' C13' 1.395(8)
C13' C14' 1.390(8)
C13' Cl1' 1.734(6)
C14' O2' 1.344(6)
C14' C15' 1.391(8)
O2' H2' 0.8400
C15' C16' 1.397(7)
C15' H15B 0.9500
C16' O3' 1.352(7)
C16' C17' 1.384(8)
O3' H3' 0.8400
C17' C18' 1.510(7)
C18' O4' 1.232(7)
C1S C2S 1.483(9)
C1S H1SA 0.9800
C1S H1SB 0.9800
C1S H1SC 0.9800
C2S O1S 1.214(8)
C2S C3S 1.479(8)
C3S H3SA 0.9800
C3S H3SB 0.9800
C3S H3SC 0.9800
C4S C5S 1.462(10)
C4S H4SA 0.9800
C4S H4SB 0.9800
C4S H4SC 0.9800
C5S O4S 1.206(8)
C5S C6S 1.496(9)
C6S H6SA 0.9800
C6S H6SB 0.9800
C6S H6SC 0.9800

loop_
_geom_hbond_atom_site_label_D
_geom_hbond_atom_site_label_H
_geom_hbond_atom_site_label_A
_geom_hbond_distance_DH
_geom_hbond_distance_HA
_geom_hbond_distance_DA
_geom_hbond_angle_DHA
_geom_hbond_site_symmetry_A
O2 H2 O4' 0.84 1.85 2.690(6) 174.7 2_766
O3 H3 O4S 0.84 1.87 2.714(7) 178.2 .
O2' H2' O4 0.84 1.88 2.714(6) 176.5 2_666
O3' H3' O1S 0.84 1.92 2.751(6) 169.8 .

loop_
_geom_torsion_atom_site_label_1
_geom_torsion_atom_site_label_2
_geom_torsion_atom_site_label_3
_geom_torsion_atom_site_label_4
_geom_torsion
C18 N1 C2 C3 -91.9(7)
C1 N1 C2 C3 93.2(7)
N1 C2 C3 C4 -64.7(9)
C2 C3 C4 C5 124.9(8)
C3 C4 C5 C6 -179.9(7)
C4 C5 C6 C7 99.7(9)
C5 C6 C7 C8 77.1(9)
C6 C7 C8 C9 -63.9(8)
C7 C8 C9 C10 -57.1(7)
C8 C9 C10 O1 -20.5(8)
C8 C9 C10 C11 160.0(5)
O1 C10 C11 C12 -11.8(8)
C9 C10 C11 C12 167.7(5)
C10 C11 C12 C17 106.1(6)
C10 C11 C12 C13 -72.2(6)
C17 C12 C13 C14 0.8(8)
C11 C12 C13 C14 179.1(5)
C17 C12 C13 Cl1 -178.9(4)
C11 C12 C13 Cl1 -0.5(7)
C12 C13 C14 O2 177.8(5)
Cl1 C13 C14 O2 -2.6(7)
C12 C13 C14 C15 -1.9(8)
Cl1 C13 C14 C15 177.7(4)
O2 C14 C15 C16 -178.0(5)
C13 C14 C15 C16 1.7(8)
C14 C15 C16 O3 -178.8(5)
C14 C15 C16 C17 -0.5(8)
C13 C12 C17 C16 0.5(8)
C11 C12 C17 C16 -177.8(5)
C13 C12 C17 C18 -173.7(5)
C11 C12 C17 C18 8.0(8)
O3 C16 C17 C12 177.7(5)
C15 C16 C17 C12 -0.7(8)
O3 C16 C17 C18 -7.9(7)
C15 C16 C17 C18 173.6(5)
C1 N1 C18 O4 174.1(6)
C2 N1 C18 O4 -0.5(9)
C1 N1 C18 C17 -6.7(8)
C2 N1 C18 C17 178.7(5)
C12 C17 C18 O4 90.6(7)
C16 C17 C18 O4 -83.7(7)
C12 C17 C18 N1 -88.6(7)
C16 C17 C18 N1 97.1(6)
C18' N1' C2' C3' -87.9(7)
C1' N1' C2' C3' 95.8(7)
N1' C2' C3' C4' -64.4(8)
C2' C3' C4' C5' 131.5(8)
C3' C4' C5' C6' 178.7(7)
C4' C5' C6' C7' 99.3(9)
C5' C6' C7' C8' 72.9(9)
C6' C7' C8' C9' -64.7(8)
C7' C8' C9' C10' -56.2(7)
C8' C9' C10' O1' -20.7(8)
C8' C9' C10' C11' 160.5(5)
O1' C10' C11' C12' -11.9(8)
C9' C10' C11' C12' 166.9(5)
C10' C11' C12' C17' 107.0(6)
C10' C11' C12' C13' -71.9(7)
C17' C12' C13' C14' -0.2(8)
C11' C12' C13' C14' 178.7(5)
C17' C12' C13' Cl1' 179.8(4)
C11' C12' C13' Cl1' -1.3(7)
C12' C13' C14' O2' 178.2(5)
Cl1' C13' C14' O2' -1.8(7)
C12' C13' C14' C15' -0.8(8)
Cl1' C13' C14' C15' 179.1(4)
O2' C14' C15' C16' -177.3(5)
C13' C14' C15' C16' 1.7(8)
C14' C15' C16' O3' 179.6(5)
C14' C15' C16' C17' -1.6(8)
O3' C16' C17' C12' 179.4(5)
C15' C16' C17' C12' 0.5(8)
O3' C16' C17' C18' -6.3(7)
C15' C16' C17' C18' 174.7(5)
C13' C12' C17' C16' 0.4(8)
C11' C12' C17' C16' -178.5(5)
C13' C12' C17' C18' -173.7(5)
C11' C12' C17' C18' 7.4(8)
C1' N1' C18' O4' 174.3(5)
C2' N1' C18' O4' -1.7(8)
C1' N1' C18' C17' -7.6(8)
C2' N1' C18' C17' 176.4(5)
C16' C17' C18' O4' -84.3(7)
C12' C17' C18' O4' 90.0(7)
C16' C17' C18' N1' 97.6(6)
C12' C17' C18' N1' -88.1(7)
